data_4308545
loop_
_publ_author_name
'Nancy L. S. Yue'
'Michael C. Jennings'
'Richard J. Puddephatt'

_publ_section_title
;
Disilver(I) Macrocycles: Variation of Cavity Size with Anion Binding
;
_journal_name_full 'Inorganic Chemistry'
_journal_page_first 1125
_journal_page_last 1131
_journal_paper_doi 10.1021/ic048549c
_journal_volume 44
_journal_year 2005
_chemical_formula_sum 'C44.5 H48 Ag2 Cl3 F12 N8 O5.5 P2'
_chemical_formula_weight 1394.94
_chemical_name_systematic
; 
 ? 
;
_space_group_IT_number 15
_symmetry_cell_setting monoclinic
_symmetry_space_group_name_Hall '-C 2yc'
_symmetry_space_group_name_H-M 'C 1 2/c 1'
_atom_sites_solution_hydrogens geom
_atom_sites_solution_primary direct
_atom_sites_solution_secondary difmap
_audit_creation_method SHELXL-97
_cell_angle_alpha 90.00
_cell_angle_beta 109.061(2)
_cell_angle_gamma 90.00
_cell_formula_units_Z 8
_cell_length_a 28.4093(13)
_cell_length_b 20.7821(7)
_cell_length_c 19.9364(9)
_cell_measurement_temperature 150(2)
_cell_volume 11125.2(8)
_computing_cell_refinement 'Nonius DENZO'
_computing_data_collection 'Nonius COLLECT'
_computing_data_reduction 'Nonius DENZO'
_computing_molecular_graphics 'Bruker SHELXTL'
_computing_publication_material 'Bruker SHELXTL'
_computing_structure_refinement 'SHELXL-97 (Sheldrick, 1997)'
_computing_structure_solution 'SHELXS-97 (Sheldrick, 1990)'
_diffrn_ambient_temperature 150(2)
_diffrn_measured_fraction_theta_full 0.980
_diffrn_measured_fraction_theta_max 0.980
_diffrn_measurement_device_type 'Nonius Kappa-CCD'
_diffrn_measurement_method 'phi/omega scans'
_diffrn_radiation_monochromator graphite
_diffrn_radiation_source 'fine-focus sealed tube'
_diffrn_radiation_type MoK\a
_diffrn_radiation_wavelength 0.71073
_diffrn_reflns_av_R_equivalents 0.068
_diffrn_reflns_av_sigmaI/netI 0.0662
_diffrn_reflns_limit_h_max 33
_diffrn_reflns_limit_h_min -33
_diffrn_reflns_limit_k_max 22
_diffrn_reflns_limit_k_min -24
_diffrn_reflns_limit_l_max 23
_diffrn_reflns_limit_l_min -23
_diffrn_reflns_number 24584
_diffrn_reflns_theta_full 25.00
_diffrn_reflns_theta_max 25.00
_diffrn_reflns_theta_min 2.70
_exptl_absorpt_coefficient_mu 0.997
_exptl_absorpt_correction_T_max 0.8813
_exptl_absorpt_correction_T_min 0.7031
_exptl_absorpt_correction_type integration
_exptl_crystal_colour colourless
_exptl_crystal_density_diffrn 1.666
_exptl_crystal_density_method 'not measured'
_exptl_crystal_description prism
_exptl_crystal_F_000 5584
_exptl_crystal_size_max 0.38
_exptl_crystal_size_mid 0.15
_exptl_crystal_size_min 0.13
_refine_diff_density_max 1.309
_refine_diff_density_min -1.448
_refine_diff_density_rms 0.152
_refine_ls_extinction_method none
_refine_ls_goodness_of_fit_ref 1.027
_refine_ls_hydrogen_treatment mixed
_refine_ls_matrix_type full
_refine_ls_number_parameters 726
_refine_ls_number_reflns 9601
_refine_ls_number_restraints 14
_refine_ls_restrained_S_all 1.029
_refine_ls_R_factor_all 0.1253
_refine_ls_R_factor_gt 0.0882
_refine_ls_shift/su_max 3.449
_refine_ls_shift/su_mean 0.090
_refine_ls_structure_factor_coef Fsqd
_refine_ls_weighting_details 'calc w=1/[\s^2^(Fo^2^)+(0.1650P)^2^+81.6257P] where P=(Fo^2^+2Fc^2^)/3'
_refine_ls_weighting_scheme calc
_refine_ls_wR_factor_gt 0.2384
_refine_ls_wR_factor_ref 0.2814
_reflns_number_gt 6362
_reflns_number_total 9601
_reflns_threshold_expression >2sigma(I)
_cod_data_source_file ic048549csi20041015_044205_6.cif
_cod_data_source_block 2e.ch2cl2
_cod_depositor_comments
;
The following automatic conversions were performed:
'_symmetry_cell_setting' value 'Monoclinic' changed to 'monoclinic'
according to '/home/saulius/struct/CIF-dictionaries/cif_core.dic'
dictionary named 'cif_core.dic' version 2.4.1 from 2010-06-29.

Automatic conversion script
Id: cif_fix_enum 1527 2010-12-29 10:47:43Z saulius 
;
_cod_original_formula_sum 'C44.50 H48 Ag2 Cl3 F12 N8 O5.50 P2'
_cod_database_code 4308545

loop_
_symmetry_equiv_pos_as_xyz
'x, y, z'
'-x, y, -z+1/2'
'x+1/2, y+1/2, z'
'-x+1/2, y+1/2, -z+1/2'
'-x, -y, -z'
'x, -y, z-1/2'
'-x+1/2, -y+1/2, -z'
'x+1/2, -y+1/2, z-1/2'

loop_
_atom_site_label
_atom_site_type_symbol
_atom_site_fract_x
_atom_site_fract_y
_atom_site_fract_z
_atom_site_U_iso_or_equiv
_atom_site_adp_type
_atom_site_occupancy
_atom_site_symmetry_multiplicity
_atom_site_calc_flag
_atom_site_refinement_flags
_atom_site_disorder_assembly
_atom_site_disorder_group
Ag1 Ag 0.23004(3) 0.28935(4) 0.06843(4) 0.0642(3) Uani 1 1 d . . .
Ag2 Ag 0.01022(3) 0.42986(4) 0.05074(4) 0.0716(3) Uani 1 1 d . . .
N11 N 0.1927(3) 0.2037(4) 0.0237(4) 0.0529(17) Uani 1 1 d . . .
C12 C 0.1455(3) 0.2010(4) -0.0210(4) 0.0499(19) Uani 1 1 d . . .
H12A H 0.1283 0.2401 -0.0378 0.060 Uiso 1 1 calc R . .
C13 C 0.1215(3) 0.1439(4) -0.0431(4) 0.0488(19) Uani 1 1 d . . .
H13A H 0.0890 0.1439 -0.0771 0.059 Uiso 1 1 calc R . .
C14 C 0.1440(3) 0.0860(4) -0.0161(4) 0.0438(17) Uani 1 1 d . . .
C15 C 0.1930(3) 0.0887(4) 0.0273(5) 0.055(2) Uani 1 1 d . . .
H15A H 0.2107 0.0501 0.0447 0.065 Uiso 1 1 calc R . .
C16 C 0.2163(3) 0.1470(5) 0.0454(5) 0.054(2) Uani 1 1 d . . .
H16A H 0.2503 0.1476 0.0743 0.065 Uiso 1 1 calc R . .
N17 N 0.1202(3) 0.0272(3) -0.0348(4) 0.0520(17) Uani 1 1 d . . .
C18 C 0.1507(4) -0.0313(4) -0.0315(6) 0.072(3) Uani 1 1 d . . .
H18A H 0.1860 -0.0197 -0.0150 0.107 Uiso 1 1 calc R . .
H18B H 0.1420 -0.0506 -0.0789 0.107 Uiso 1 1 calc R . .
H18C H 0.1441 -0.0623 0.0014 0.107 Uiso 1 1 calc R . .
C19 C 0.0686(3) 0.0188(4) -0.0590(5) 0.054(2) Uani 1 1 d . . .
O20 O 0.0489(3) -0.0246(3) -0.1000(3) 0.0631(16) Uani 1 1 d . . .
N21 N -0.0336(3) 0.3533(4) -0.0068(4) 0.0583(18) Uani 1 1 d . . .
C22 C -0.0161(3) 0.3113(5) -0.0441(5) 0.056(2) Uani 1 1 d . . .
H22A H 0.0154 0.3198 -0.0493 0.068 Uiso 1 1 calc R . .
C23 C -0.0411(3) 0.2569(4) -0.0749(4) 0.0497(19) Uani 1 1 d . . .
H23A H -0.0275 0.2293 -0.1019 0.060 Uiso 1 1 calc R . .
C24 C -0.0866(3) 0.2424(4) -0.0662(5) 0.054(2) Uani 1 1 d . . .
C25 C -0.1062(3) 0.2863(5) -0.0311(5) 0.062(2) Uani 1 1 d . . .
H25A H -0.1382 0.2798 -0.0270 0.074 Uiso 1 1 calc R . .
C26 C -0.0785(4) 0.3402(5) -0.0020(6) 0.069(3) Uani 1 1 d . . .
H26A H -0.0922 0.3697 0.0230 0.083 Uiso 1 1 calc R . .
N27 N -0.1132(3) 0.1852(4) -0.0952(4) 0.0570(18) Uani 1 1 d . . .
C28 C -0.1675(3) 0.1911(5) -0.1311(6) 0.068(3) Uani 1 1 d . . .
H28A H -0.1815 0.1487 -0.1478 0.102 Uiso 1 1 calc R . .
H28B H -0.1739 0.2204 -0.1716 0.102 Uiso 1 1 calc R . .
H28C H -0.1831 0.2081 -0.0976 0.102 Uiso 1 1 calc R . .
C29 C -0.0925(3) 0.1248(4) -0.0913(4) 0.049(2) Uani 1 1 d . . .
O30 O -0.1168(2) 0.0808(3) -0.1248(3) 0.0610(16) Uani 1 1 d . . .
N31 N 0.2722(2) 0.3699(3) 0.1212(4) 0.0505(16) Uani 1 1 d . . .
C32 C 0.2548(3) 0.4306(4) 0.1151(4) 0.0478(19) Uani 1 1 d . . .
H32A H 0.2222 0.4386 0.0833 0.057 Uiso 1 1 calc R . .
C33 C 0.2815(3) 0.4812(4) 0.1523(4) 0.0451(18) Uani 1 1 d . . .
H33A H 0.2674 0.5231 0.1473 0.054 Uiso 1 1 calc R . .
C34 C 0.3296(3) 0.4707(4) 0.1976(4) 0.0416(17) Uani 1 1 d . . .
C35 C 0.3485(3) 0.4083(4) 0.2022(4) 0.0437(17) Uani 1 1 d . . .
H35A H 0.3816 0.3992 0.2316 0.052 Uiso 1 1 calc R . .
C36 C 0.3189(3) 0.3605(4) 0.1637(4) 0.0473(18) Uani 1 1 d . . .
H36A H 0.3322 0.3182 0.1673 0.057 Uiso 1 1 calc R . .
N37 N 0.3587(2) 0.5210(3) 0.2383(4) 0.0431(15) Uani 1 1 d . . .
C38 C 0.4121(3) 0.5245(4) 0.2455(5) 0.054(2) Uani 1 1 d . . .
H38A H 0.4274 0.5609 0.2761 0.082 Uiso 1 1 calc R . .
H38B H 0.4155 0.5305 0.1986 0.082 Uiso 1 1 calc R . .
H38C H 0.4286 0.4845 0.2666 0.082 Uiso 1 1 calc R . .
C39 C 0.3402(3) 0.5677(3) 0.2716(4) 0.0412(17) Uani 1 1 d . . .
O40 O 0.3646(2) 0.6168(3) 0.2958(3) 0.0539(14) Uani 1 1 d . . .
N41 N 0.0533(3) 0.5048(4) 0.1149(4) 0.0596(19) Uani 1 1 d . . .
C42 C 0.0985(3) 0.5235(4) 0.1130(5) 0.054(2) Uani 1 1 d . . .
H42A H 0.1123 0.5022 0.0816 0.065 Uiso 1 1 calc R . .
C43 C 0.1250(3) 0.5723(4) 0.1548(4) 0.0487(19) Uani 1 1 d . . .
H43A H 0.1563 0.5849 0.1515 0.058 Uiso 1 1 calc R . .
C44 C 0.1058(3) 0.6032(4) 0.2021(4) 0.0441(18) Uani 1 1 d . . .
C45 C 0.0592(3) 0.5843(4) 0.2026(5) 0.0494(19) Uani 1 1 d . . .
H45A H 0.0446 0.6051 0.2334 0.059 Uiso 1 1 calc R . .
C46 C 0.0340(3) 0.5362(4) 0.1594(5) 0.053(2) Uani 1 1 d . . .
H46A H 0.0020 0.5242 0.1605 0.064 Uiso 1 1 calc R . .
N47 N 0.1307(2) 0.6552(3) 0.2455(3) 0.0432(15) Uani 1 1 d . . .
C48 C 0.1015(3) 0.7095(4) 0.2571(5) 0.054(2) Uani 1 1 d . . .
H48A H 0.1237 0.7406 0.2891 0.080 Uiso 1 1 calc R . .
H48B H 0.0771 0.6940 0.2784 0.080 Uiso 1 1 calc R . .
H48C H 0.0841 0.7303 0.2116 0.080 Uiso 1 1 calc R . .
C49 C 0.1813(3) 0.6599(4) 0.2774(4) 0.0441(18) Uani 1 1 d . . .
O50 O 0.2002(2) 0.7110(2) 0.3041(3) 0.0538(15) Uani 1 1 d . . .
C51 C 0.0376(3) 0.0612(4) -0.0291(4) 0.0470(19) Uani 1 1 d . . .
C52 C -0.0099(3) 0.0751(4) -0.0702(4) 0.0470(19) Uani 1 1 d . . .
H52A H -0.0226 0.0580 -0.1168 0.056 Uiso 1 1 calc R . .
C53 C -0.0397(3) 0.1138(4) -0.0447(4) 0.0475(19) Uani 1 1 d . . .
C54 C -0.0218(3) 0.1366(4) 0.0249(4) 0.0502(19) Uani 1 1 d . . .
H54A H -0.0422 0.1627 0.0431 0.060 Uiso 1 1 calc R . .
C55 C 0.0258(3) 0.1208(4) 0.0668(4) 0.053(2) Uani 1 1 d . . .
H55A H 0.0379 0.1358 0.1143 0.063 Uiso 1 1 calc R . .
C56 C 0.0562(3) 0.0831(4) 0.0403(4) 0.052(2) Uani 1 1 d . . .
H56A H 0.0892 0.0727 0.0693 0.062 Uiso 1 1 calc R . .
C61 C 0.2914(3) 0.5575(4) 0.2834(4) 0.0403(17) Uani 1 1 d . . .
C62 C 0.2587(3) 0.6090(3) 0.2736(4) 0.0415(17) Uani 1 1 d . . .
H62A H 0.2676 0.6497 0.2596 0.050 Uiso 1 1 calc R . .
C63 C 0.2132(3) 0.6013(4) 0.2839(4) 0.0447(18) Uani 1 1 d . . .
C64 C 0.2016(3) 0.5429(4) 0.3083(4) 0.0455(18) Uani 1 1 d . . .
H64A H 0.1708 0.5380 0.3169 0.055 Uiso 1 1 calc R . .
C65 C 0.2344(3) 0.4920(4) 0.3201(4) 0.0463(18) Uani 1 1 d . . .
H65A H 0.2262 0.4520 0.3366 0.056 Uiso 1 1 calc R . .
C66 C 0.2797(3) 0.4996(3) 0.3078(4) 0.0457(18) Uani 1 1 d . . .
H66A H 0.3026 0.4648 0.3162 0.055 Uiso 1 1 calc R . .
P70 P 0.5000 0.34059(12) 0.2500 0.0365(6) Uani 1 2 d S . .
F71 F 0.5283(2) 0.2866(3) 0.3045(3) 0.0732(16) Uani 1 1 d . . .
F72 F 0.52915(17) 0.3948(2) 0.3038(3) 0.0606(13) Uani 1 1 d . . .
F73 F 0.54337(15) 0.3405(2) 0.2148(2) 0.0443(10) Uani 1 1 d . . .
P80 P 0.11608(9) 0.40759(14) -0.05766(14) 0.0639(7) Uani 1 1 d . . .
F81 F 0.1329(3) 0.3778(5) 0.0199(4) 0.133(3) Uani 1 1 d . . .
F82 F 0.1508(3) 0.4651(4) -0.0257(4) 0.115(3) Uani 1 1 d . . .
F83 F 0.0998(3) 0.4379(4) -0.1342(3) 0.105(2) Uani 1 1 d . . .
F84 F 0.0822(3) 0.3474(5) -0.0865(6) 0.142(4) Uani 1 1 d . . .
F85 F 0.0707(2) 0.4418(4) -0.0415(3) 0.100(2) Uani 1 1 d . . .
F86 F 0.1603(3) 0.3714(4) -0.0738(4) 0.104(2) Uani 1 1 d . . .
P90 P 0.2504(5) 0.8401(6) -0.0473(9) 0.202(11) Uani 0.50 1 d PD A 1
F91 F 0.2446(14) 0.7782(10) -0.0946(18) 0.36(3) Uani 0.50 1 d PD A 1
F92 F 0.2128(9) 0.8158(11) -0.0109(16) 0.238(19) Uani 0.50 1 d PD A 1
F93 F 0.2061(7) 0.8672(10) -0.1125(11) 0.154(9) Uani 0.50 1 d PD A 1
F94 F 0.2909(9) 0.7994(16) 0.007(2) 0.26(2) Uani 0.50 1 d PD A 1
F95 F 0.2505(11) 0.8984(15) 0.000(2) 0.30(3) Uani 0.50 1 d PD A 1
F96 F 0.2906(10) 0.8768(14) -0.075(2) 0.198(13) Uani 0.50 1 d PD A 1
C100 C 0.243(3) 0.854(4) -0.030(3) 0.54(12) Uani 0.50 1 d PD B 2
H10A H 0.2084 0.8686 -0.0378 0.645 Uiso 0.50 1 calc PR B 2
H10B H 0.2489 0.8151 0.0009 0.645 Uiso 0.50 1 calc PR B 2
Cl11 Cl 0.2504(8) 0.8347(6) -0.1104(6) 0.188(7) Uani 0.50 1 d PD B 2
Cl12 Cl 0.2844(7) 0.9132(7) 0.0102(9) 0.188(5) Uani 0.50 1 d PD B 2
C200 C 0.1258(5) 0.2646(9) 0.1446(13) 0.186(11) Uani 1 1 d D . .
H20A H 0.1278 0.2622 0.0961 0.223 Uiso 1 1 calc R . .
H20B H 0.1269 0.2198 0.1619 0.223 Uiso 1 1 calc R . .
Cl21 Cl 0.1791(3) 0.3020(5) 0.1968(5) 0.245(4) Uani 1 1 d D . .
Cl22 Cl 0.0716(3) 0.2927(4) 0.1377(5) 0.232(4) Uani 1 1 d D . .
O401 O 0.4639(9) 0.8934(11) 0.1719(14) 0.236(8) Uiso 1 1 d D . .
H40A H 0.4889 0.8989 0.2082 0.353 Uiso 1 1 calc R . .
C402 C 0.4252(15) 0.9112(17) 0.185(2) 0.272(17) Uiso 1 1 d D . .
H40B H 0.4223 0.9572 0.1710 0.327 Uiso 1 1 calc R . .
H40C H 0.4360 0.9112 0.2372 0.327 Uiso 1 1 calc R . .
C403 C 0.3724(18) 0.890(3) 0.164(3) 0.48(4) Uiso 1 1 d D . .
H40D H 0.3540 0.9192 0.1856 0.724 Uiso 1 1 calc R . .
H40E H 0.3709 0.8462 0.1814 0.724 Uiso 1 1 calc R . .
H40F H 0.3574 0.8912 0.1125 0.724 Uiso 1 1 calc R . .
O501 O 0.4777(16) 0.712(3) 0.196(4) 0.33(3) Uiso 0.50 1 d PD C -1
H50A H 0.4953 0.6826 0.1875 0.492 Uiso 0.50 1 calc PR C -1
C502 C 0.4335(12) 0.6934(18) 0.1790(18) 0.129(11) Uiso 0.50 1 d PD C -1
H50B H 0.4258 0.7037 0.2229 0.155 Uiso 0.50 1 calc PR C -1
H50C H 0.4381 0.6462 0.1807 0.155 Uiso 0.50 1 calc PR C -1
C503 C 0.3840(8) 0.6988(11) 0.1259(12) 0.078(6) Uiso 0.50 1 d PD C -1
H50D H 0.3616 0.6673 0.1362 0.117 Uiso 0.50 1 calc PR C -1
H50E H 0.3862 0.6905 0.0786 0.117 Uiso 0.50 1 calc PR C -1
H50F H 0.3709 0.7423 0.1273 0.117 Uiso 0.50 1 calc PR C -1

loop_
_atom_site_aniso_label
_atom_site_aniso_U_11
_atom_site_aniso_U_22
_atom_site_aniso_U_33
_atom_site_aniso_U_23
_atom_site_aniso_U_13
_atom_site_aniso_U_12
Ag1 0.0627(5) 0.0673(5) 0.0648(5) -0.0165(3) 0.0239(4) -0.0287(4)
Ag2 0.0608(5) 0.0611(5) 0.0800(6) -0.0243(4) 0.0054(4) -0.0104(3)
N11 0.046(4) 0.062(4) 0.051(4) -0.008(3) 0.015(3) -0.020(3)
C12 0.042(4) 0.056(5) 0.050(5) 0.007(4) 0.014(4) -0.003(4)
C13 0.053(5) 0.042(4) 0.048(5) -0.001(4) 0.011(4) -0.005(4)
C14 0.045(4) 0.048(4) 0.041(4) 0.003(3) 0.018(3) 0.001(4)
C15 0.056(5) 0.053(5) 0.054(5) 0.011(4) 0.019(4) -0.001(4)
C16 0.036(4) 0.075(6) 0.054(5) 0.008(4) 0.017(4) -0.005(4)
N17 0.058(4) 0.042(4) 0.057(4) 0.004(3) 0.021(3) -0.007(3)
C18 0.087(7) 0.046(5) 0.089(7) 0.007(5) 0.039(6) 0.004(5)
C19 0.066(6) 0.045(5) 0.058(5) 0.009(4) 0.027(4) -0.012(4)
O20 0.086(4) 0.043(3) 0.063(4) -0.008(3) 0.027(3) -0.024(3)
N21 0.054(4) 0.059(4) 0.061(5) -0.015(4) 0.017(4) -0.013(4)
C22 0.050(5) 0.065(6) 0.054(5) -0.001(4) 0.015(4) -0.009(4)
C23 0.046(4) 0.053(5) 0.053(5) -0.005(4) 0.020(4) -0.011(4)
C24 0.048(5) 0.059(5) 0.055(5) -0.007(4) 0.017(4) -0.014(4)
C25 0.044(5) 0.072(6) 0.070(6) -0.014(5) 0.021(4) -0.012(4)
C26 0.062(6) 0.072(6) 0.074(7) -0.017(5) 0.022(5) -0.005(5)
N27 0.045(4) 0.066(5) 0.058(4) -0.008(4) 0.014(3) -0.020(4)
C28 0.041(5) 0.085(7) 0.074(6) -0.007(5) 0.013(4) -0.010(5)
C29 0.044(4) 0.056(5) 0.047(5) -0.001(4) 0.016(4) -0.020(4)
O30 0.048(3) 0.058(4) 0.072(4) -0.005(3) 0.012(3) -0.023(3)
N31 0.046(4) 0.049(4) 0.057(4) -0.007(3) 0.016(3) -0.015(3)
C32 0.041(4) 0.051(5) 0.049(5) -0.010(4) 0.011(4) -0.006(4)
C33 0.038(4) 0.051(4) 0.044(4) 0.001(4) 0.010(3) 0.003(3)
C34 0.032(4) 0.049(4) 0.047(4) -0.001(3) 0.017(3) -0.002(3)
C35 0.035(4) 0.048(4) 0.047(4) -0.002(4) 0.013(3) 0.005(3)
C36 0.044(4) 0.046(4) 0.054(5) 0.002(4) 0.019(4) 0.003(4)
N37 0.027(3) 0.043(3) 0.056(4) -0.007(3) 0.010(3) 0.000(3)
C38 0.033(4) 0.058(5) 0.073(6) -0.015(4) 0.018(4) -0.005(4)
C39 0.036(4) 0.039(4) 0.045(4) 0.000(3) 0.008(3) 0.000(3)
O40 0.041(3) 0.042(3) 0.074(4) -0.013(3) 0.012(3) -0.004(3)
N41 0.046(4) 0.055(4) 0.069(5) -0.012(4) 0.007(3) -0.003(3)
C42 0.045(5) 0.055(5) 0.061(5) -0.015(4) 0.014(4) -0.001(4)
C43 0.033(4) 0.054(5) 0.059(5) -0.015(4) 0.014(4) 0.004(3)
C44 0.035(4) 0.040(4) 0.049(5) -0.009(3) 0.003(3) 0.006(3)
C45 0.037(4) 0.053(5) 0.057(5) -0.007(4) 0.014(4) -0.003(4)
C46 0.037(4) 0.063(5) 0.058(5) -0.008(4) 0.012(4) 0.003(4)
N47 0.033(3) 0.040(3) 0.054(4) -0.009(3) 0.011(3) 0.005(3)
C48 0.044(4) 0.043(4) 0.065(5) -0.013(4) 0.006(4) 0.016(4)
C49 0.031(4) 0.045(4) 0.054(5) -0.005(4) 0.010(3) 0.002(3)
O50 0.039(3) 0.037(3) 0.076(4) -0.014(3) 0.007(3) 0.005(2)
C51 0.052(5) 0.046(4) 0.046(5) 0.003(3) 0.019(4) -0.020(4)
C52 0.050(5) 0.041(4) 0.048(5) 0.002(3) 0.014(4) -0.013(4)
C53 0.044(4) 0.050(4) 0.048(5) 0.001(4) 0.014(4) -0.016(4)
C54 0.054(5) 0.053(5) 0.048(5) 0.002(4) 0.023(4) -0.011(4)
C55 0.058(5) 0.060(5) 0.040(4) -0.006(4) 0.016(4) -0.018(4)
C56 0.056(5) 0.059(5) 0.041(4) 0.009(4) 0.017(4) -0.011(4)
C61 0.027(3) 0.044(4) 0.045(4) -0.003(3) 0.004(3) 0.001(3)
C62 0.034(4) 0.037(4) 0.049(4) -0.011(3) 0.008(3) -0.006(3)
C63 0.042(4) 0.039(4) 0.053(5) -0.010(3) 0.014(3) 0.000(3)
C64 0.035(4) 0.044(4) 0.057(5) -0.008(4) 0.015(4) -0.002(3)
C65 0.040(4) 0.042(4) 0.058(5) 0.002(4) 0.018(4) 0.002(3)
C66 0.044(4) 0.033(4) 0.057(5) 0.003(3) 0.012(4) 0.013(3)
P70 0.0313(13) 0.0374(13) 0.0414(14) 0.000 0.0126(11) 0.000
F71 0.075(4) 0.075(4) 0.082(4) 0.035(3) 0.043(3) 0.041(3)
F72 0.050(3) 0.075(3) 0.061(3) -0.026(3) 0.023(2) -0.023(2)
F73 0.036(2) 0.047(2) 0.056(3) -0.005(2) 0.0231(19) -0.0016(18)
P80 0.0455(12) 0.0835(17) 0.0625(15) -0.0040(13) 0.0176(11) -0.0047(12)
F81 0.131(7) 0.179(9) 0.093(5) 0.053(6) 0.042(5) 0.036(6)
F82 0.089(5) 0.107(5) 0.120(6) -0.010(5) -0.006(4) -0.024(4)
F83 0.084(4) 0.167(7) 0.061(4) 0.016(4) 0.020(3) 0.020(4)
F84 0.102(6) 0.149(8) 0.200(9) -0.066(7) 0.085(6) -0.065(5)
F85 0.071(4) 0.154(7) 0.073(4) -0.026(4) 0.019(3) 0.023(4)
F86 0.079(4) 0.108(5) 0.138(6) 0.020(5) 0.055(4) 0.023(4)
P90 0.224(14) 0.173(13) 0.31(2) 0.173(16) 0.228(16) 0.157(13)
F91 0.54(7) 0.16(2) 0.60(8) 0.21(4) 0.48(7) 0.24(4)
F92 0.28(3) 0.22(3) 0.33(4) 0.18(3) 0.27(3) 0.16(2)
F93 0.184(18) 0.126(14) 0.21(2) 0.077(15) 0.143(18) 0.082(14)
F94 0.16(2) 0.25(3) 0.43(5) 0.25(4) 0.20(3) 0.15(2)
F95 0.12(2) 0.49(8) 0.25(4) 0.00(5) 0.00(2) -0.11(3)
F96 0.22(3) 0.16(2) 0.28(4) 0.11(2) 0.17(3) 0.08(2)
C100 1.3(3) 0.16(5) 0.52(16) -0.01(8) 0.8(2) 0.04(11)
Cl11 0.34(2) 0.104(8) 0.127(8) 0.023(6) 0.088(11) 0.042(10)
Cl12 0.194(13) 0.153(10) 0.208(14) -0.008(9) 0.054(12) -0.036(10)
C200 0.119(14) 0.129(15) 0.35(3) -0.016(18) 0.127(19) -0.013(13)
Cl21 0.206(7) 0.343(12) 0.237(8) 0.031(8) 0.142(7) 0.008(7)
Cl22 0.242(8) 0.185(7) 0.214(8) 0.008(5) -0.001(7) 0.046(6)

loop_
_atom_type_symbol
_atom_type_description
_atom_type_scat_dispersion_real
_atom_type_scat_dispersion_imag
_atom_type_scat_source
C C 0.0033 0.0016 'International Tables Vol C Tables 4.2.6.8 and 6.1.1.4'
H H 0.0000 0.0000 'International Tables Vol C Tables 4.2.6.8 and 6.1.1.4'
N N 0.0061 0.0033 'International Tables Vol C Tables 4.2.6.8 and 6.1.1.4'
O O 0.0106 0.0060 'International Tables Vol C Tables 4.2.6.8 and 6.1.1.4'
F F 0.0171 0.0103 'International Tables Vol C Tables 4.2.6.8 and 6.1.1.4'
P P 0.1023 0.0942 'International Tables Vol C Tables 4.2.6.8 and 6.1.1.4'
Ag Ag -0.8971 1.1015 'International Tables Vol C Tables 4.2.6.8 and 6.1.1.4'
Cl Cl 0.1484 0.1585 'International Tables Vol C Tables 4.2.6.8 and 6.1.1.4'

loop_
_geom_angle_atom_site_label_1
_geom_angle_atom_site_label_2
_geom_angle_atom_site_label_3
_geom_angle
_geom_angle_site_symmetry_1
_geom_angle_site_symmetry_3
_geom_angle_publ_flag
N11 Ag1 N31 174.5(3) . . ?
N21 Ag2 N41 176.1(3) . . ?
C12 N11 C16 117.1(7) . . ?
C12 N11 Ag1 124.6(6) . . ?
C16 N11 Ag1 118.1(5) . . ?
N11 C12 C13 122.2(8) . . ?
C12 C13 C14 120.6(8) . . ?
C15 C14 N17 120.6(7) . . ?
C15 C14 C13 116.8(8) . . ?
N17 C14 C13 122.4(7) . . ?
C16 C15 C14 120.2(8) . . ?
N11 C16 C15 122.6(8) . . ?
C14 N17 C19 124.7(7) . . ?
C14 N17 C18 118.9(7) . . ?
C19 N17 C18 116.4(7) . . ?
O20 C19 N17 121.5(9) . . ?
O20 C19 C51 119.9(8) . . ?
N17 C19 C51 118.3(8) . . ?
C26 N21 C22 116.2(8) . . ?
C26 N21 Ag2 121.4(6) . . ?
C22 N21 Ag2 122.0(6) . . ?
N21 C22 C23 123.7(8) . . ?
C22 C23 C24 119.2(8) . . ?
C25 C24 C23 117.9(8) . . ?
C25 C24 N27 120.8(7) . . ?
C23 C24 N27 121.3(8) . . ?
C24 C25 C26 118.9(8) . . ?
N21 C26 C25 124.0(9) . . ?
C29 N27 C24 125.3(7) . . ?
C29 N27 C28 117.4(7) . . ?
C24 N27 C28 117.3(8) . . ?
O30 C29 N27 120.2(8) . . ?
O30 C29 C53 120.1(8) . . ?
N27 C29 C53 119.7(7) . . ?
C36 N31 C32 117.2(7) . . ?
C36 N31 Ag1 118.7(6) . . ?
C32 N31 Ag1 124.1(5) . . ?
N31 C32 C33 123.3(7) . . ?
C32 C33 C34 119.1(8) . . ?
C33 C34 C35 117.8(7) . . ?
C33 C34 N37 121.6(7) . . ?
C35 C34 N37 120.6(7) . . ?
C36 C35 C34 119.1(7) . . ?
N31 C36 C35 123.5(7) . . ?
C39 N37 C34 123.8(6) . . ?
C39 N37 C38 117.3(6) . . ?
C34 N37 C38 118.9(6) . . ?
O40 C39 N37 121.1(7) . . ?
O40 C39 C61 119.0(7) . . ?
N37 C39 C61 119.7(6) . . ?
C46 N41 C42 118.1(7) . . ?
C46 N41 Ag2 118.0(6) . . ?
C42 N41 Ag2 123.9(6) . . ?
N41 C42 C43 122.2(8) . . ?
C42 C43 C44 119.7(8) . . ?
C45 C44 C43 117.4(7) . . ?
C45 C44 N47 120.0(7) . . ?
C43 C44 N47 122.5(7) . . ?
C46 C45 C44 120.7(8) . . ?
N41 C46 C45 121.8(8) . . ?
C49 N47 C44 125.1(6) . . ?
C49 N47 C48 115.7(6) . . ?
C44 N47 C48 119.2(6) . . ?
O50 C49 N47 120.4(7) . . ?
O50 C49 C63 119.8(6) . . ?
N47 C49 C63 119.7(7) . . ?
C52 C51 C56 120.7(8) . . ?
C52 C51 C19 118.8(8) . . ?
C56 C51 C19 120.5(8) . . ?
C51 C52 C53 120.7(8) . . ?
C52 C53 C54 119.7(8) . . ?
C52 C53 C29 118.1(7) . . ?
C54 C53 C29 122.0(8) . . ?
C55 C54 C53 119.3(8) . . ?
C54 C55 C56 120.9(8) . . ?
C55 C56 C51 118.7(8) . . ?
C66 C61 C62 119.7(7) . . ?
C66 C61 C39 121.4(7) . . ?
C62 C61 C39 118.8(7) . . ?
C63 C62 C61 120.4(7) . . ?
C62 C63 C64 119.7(7) . . ?
C62 C63 C49 117.6(7) . . ?
C64 C63 C49 122.2(7) . . ?
C65 C64 C63 120.4(7) . . ?
C64 C65 C66 119.6(7) . . ?
C61 C66 C65 120.1(7) . . ?
F71 P70 F71 89.9(5) 2_655 . ?
F71 P70 F72 178.9(3) 2_655 . ?
F71 P70 F72 90.2(3) . . ?
F71 P70 F72 90.2(3) 2_655 2_655 ?
F71 P70 F72 178.9(3) . 2_655 ?
F72 P70 F72 89.7(4) . 2_655 ?
F71 P70 F73 90.5(3) 2_655 2_655 ?
F71 P70 F73 89.5(2) . 2_655 ?
F72 P70 F73 90.6(2) . 2_655 ?
F72 P70 F73 89.5(2) 2_655 2_655 ?
F71 P70 F73 89.5(2) 2_655 . ?
F71 P70 F73 90.5(3) . . ?
F72 P70 F73 89.5(2) . . ?
F72 P70 F73 90.6(2) 2_655 . ?
F73 P70 F73 179.9(4) 2_655 . ?
F82 P80 F84 177.1(6) . . ?
F82 P80 F83 92.0(5) . . ?
F84 P80 F83 90.8(5) . . ?
F82 P80 F81 87.2(5) . . ?
F84 P80 F81 90.0(6) . . ?
F83 P80 F81 179.3(6) . . ?
F82 P80 F86 90.5(5) . . ?
F84 P80 F86 88.8(5) . . ?
F83 P80 F86 89.7(4) . . ?
F81 P80 F86 90.4(5) . . ?
F82 P80 F85 91.2(5) . . ?
F84 P80 F85 89.4(4) . . ?
F83 P80 F85 90.9(4) . . ?
F81 P80 F85 89.1(4) . . ?
F86 P80 F85 178.2(5) . . ?
F95 P90 F94 98(2) . . ?
F95 P90 F92 80.4(11) . . ?
F94 P90 F92 87.8(12) . . ?
F95 P90 F91 173.5(18) . . ?
F94 P90 F91 83(2) . . ?
F92 P90 F91 93.5(17) . . ?
F95 P90 F93 93.8(17) . . ?
F94 P90 F93 167(2) . . ?
F92 P90 F93 90.9(13) . . ?
F91 P90 F93 84.2(15) . . ?
F95 P90 F96 89(2) . . ?
F94 P90 F96 92.8(14) . . ?
F92 P90 F96 169(2) . . ?
F91 P90 F96 97.5(19) . . ?
F93 P90 F96 90.9(14) . . ?
Cl12 C100 Cl11 108.8(17) . . ?
Cl22 C200 Cl21 121.2(12) . . ?
O401 C402 C403 137(4) . . ?
O501 C502 C503 145(4) . . ?

loop_
_geom_bond_atom_site_label_1
_geom_bond_atom_site_label_2
_geom_bond_distance
_geom_bond_site_symmetry_2
_geom_bond_publ_flag
Ag1 N11 2.113(7) . ?
Ag1 N31 2.128(6) . ?
Ag2 N21 2.113(7) . ?
Ag2 N41 2.130(7) . ?
N11 C12 1.349(10) . ?
N11 C16 1.355(12) . ?
C12 C13 1.369(12) . ?
C13 C14 1.387(11) . ?
C14 C15 1.380(11) . ?
C14 N17 1.387(10) . ?
C15 C16 1.370(13) . ?
N17 C19 1.396(11) . ?
N17 C18 1.483(12) . ?
C19 O20 1.223(10) . ?
C19 C51 1.500(12) . ?
N21 C26 1.337(12) . ?
N21 C22 1.344(12) . ?
C22 C23 1.369(12) . ?
C23 C24 1.394(11) . ?
C24 C25 1.372(13) . ?
C24 N27 1.426(11) . ?
C25 C26 1.382(13) . ?
N27 C29 1.378(12) . ?
N27 C28 1.478(11) . ?
C29 O30 1.208(10) . ?
C29 C53 1.501(11) . ?
N31 C36 1.334(10) . ?
N31 C32 1.345(10) . ?
C32 C33 1.366(11) . ?
C33 C34 1.387(10) . ?
C34 C35 1.396(11) . ?
C34 N37 1.413(10) . ?
C35 C36 1.364(11) . ?
N37 C39 1.374(10) . ?
N37 C38 1.477(9) . ?
C39 O40 1.238(9) . ?
C39 C61 1.496(10) . ?
N41 C46 1.353(11) . ?
N41 C42 1.354(11) . ?
C42 C43 1.370(11) . ?
C43 C44 1.392(11) . ?
C44 C45 1.386(11) . ?
C44 N47 1.420(9) . ?
C45 C46 1.360(12) . ?
N47 C49 1.371(9) . ?
N47 C48 1.464(9) . ?
C49 O50 1.230(9) . ?
C49 C63 1.500(10) . ?
C51 C52 1.360(11) . ?
C51 C56 1.389(12) . ?
C52 C53 1.382(12) . ?
C53 C54 1.394(12) . ?
C54 C55 1.377(12) . ?
C55 C56 1.392(12) . ?
C61 C66 1.379(11) . ?
C61 C62 1.387(10) . ?
C62 C63 1.382(11) . ?
C63 C64 1.387(11) . ?
C64 C65 1.378(11) . ?
C65 C66 1.398(11) . ?
P70 F71 1.586(5) 2_655 ?
P70 F71 1.586(5) . ?
P70 F72 1.589(5) . ?
P70 F72 1.589(5) 2_655 ?
P70 F73 1.605(4) 2_655 ?
P70 F73 1.605(4) . ?
P80 F82 1.548(8) . ?
P80 F84 1.568(8) . ?
P80 F83 1.575(7) . ?
P80 F81 1.588(8) . ?
P80 F86 1.585(7) . ?
P80 F85 1.595(7) . ?
P90 F95 1.54(2) . ?
P90 F94 1.551(17) . ?
P90 F92 1.559(16) . ?
P90 F91 1.57(2) . ?
P90 F93 1.587(18) . ?
P90 F96 1.609(18) . ?
C100 Cl12 1.72(2) . ?
C100 Cl11 1.73(2) . ?
C200 Cl22 1.610(14) . ?
C200 Cl21 1.719(15) . ?
O401 C402 1.26(3) . ?
C402 C403 1.49(3) . ?
O501 C502 1.25(3) . ?
C502 C503 1.46(3) . ?
